data_4113286
loop_
_publ_author_name
'Christopher Dobe'
'Christopher Noble'
'Graham Carver'
'Philip L. W. Tregenna-Piggott'
'Garry J. McIntyre'
'Anne-Laure Barra'
'Antonia Neels'
'Stefan Janssen'
'Fanni Juranyi'

_publ_section_title
;
 Electronic and Molecular Structure of High-Spin d4 Complexes:
 Experimental and Theoretical Study of the [Cr(D2O)6]2+ Cation in Tutton's
 Salts
;
_journal_name_full 'Journal of the American Chemical Society'
_journal_page_first 16639
_journal_page_last 16652
_journal_paper_doi 10.1021/ja046095c
_journal_volume 126
_journal_year 2004
_chemical_formula_sum 'Cr Cs2 H12 O14 S2'
_chemical_formula_weight 618.04
_chemical_name_systematic
; 
 ? 
;
_space_group_IT_number 14
_symmetry_cell_setting monoclinic
_symmetry_space_group_name_Hall '-P 2ybc'
_symmetry_space_group_name_H-M 'P 1 21/c 1'
_atom_sites_solution_hydrogens geom
_atom_sites_solution_primary direct
_atom_sites_solution_secondary difmap
_audit_creation_method SHELXL-97
_cell_angle_alpha 90.00
_cell_angle_beta 106.135(14)
_cell_angle_gamma 90.00
_cell_formula_units_Z 2
_cell_length_a 6.3181(11)
_cell_length_b 12.8039(15)
_cell_length_c 9.4930(16)
_cell_measurement_reflns_used 22677
_cell_measurement_temperature 100(2)
_cell_measurement_theta_max 29.35
_cell_measurement_theta_min 1.14
_cell_volume 737.7(2)
_computing_cell_refinement 'STOE X-AREA'
_computing_data_collection 'STOE X-AREA'
_computing_data_reduction 'STOE X-RED'
_computing_structure_refinement 'SHELXL-97 (Sheldrick, 1997)'
_computing_structure_solution 'SHELXS-97 (Sheldrick, 1990)'
_diffrn_ambient_temperature 100(2)
_diffrn_detector_area_resol_mean 6.67
_diffrn_measured_fraction_theta_full 0.985
_diffrn_measured_fraction_theta_max 0.985
_diffrn_measurement_device_type 'STOE IPDS 2'
_diffrn_measurement_method 'rotation method'
_diffrn_radiation_monochromator graphite
_diffrn_radiation_source 'fine-focus sealed tube'
_diffrn_radiation_type MoK\a
_diffrn_radiation_wavelength 0.71073
_diffrn_reflns_av_R_equivalents 0.0592
_diffrn_reflns_av_sigmaI/netI 0.0275
_diffrn_reflns_limit_h_max 8
_diffrn_reflns_limit_h_min -8
_diffrn_reflns_limit_k_max 17
_diffrn_reflns_limit_k_min -17
_diffrn_reflns_limit_l_max 13
_diffrn_reflns_limit_l_min -13
_diffrn_reflns_number 12995
_diffrn_reflns_theta_full 29.54
_diffrn_reflns_theta_max 29.54
_diffrn_reflns_theta_min 2.74
_exptl_absorpt_coefficient_mu 5.983
_exptl_absorpt_correction_T_max 0.641
_exptl_absorpt_correction_T_min 0.169
_exptl_absorpt_correction_type empirical
_exptl_absorpt_process_details 'PLATON99 (Spek, 1990)'
_exptl_crystal_colour blue
_exptl_crystal_density_diffrn 2.782
_exptl_crystal_description block
_exptl_crystal_F_000 580
_exptl_crystal_size_max 0.50
_exptl_crystal_size_mid 0.30
_exptl_crystal_size_min 0.15
_refine_diff_density_max 0.954
_refine_diff_density_min -0.853
_refine_diff_density_rms 0.182
_refine_ls_extinction_method none
_refine_ls_goodness_of_fit_ref 1.243
_refine_ls_hydrogen_treatment mixed
_refine_ls_matrix_type full
_refine_ls_number_parameters 88
_refine_ls_number_reflns 2032
_refine_ls_number_restraints 0
_refine_ls_restrained_S_all 1.243
_refine_ls_R_factor_all 0.0397
_refine_ls_R_factor_gt 0.0313
_refine_ls_shift/su_max 0.000
_refine_ls_shift/su_mean 0.000
_refine_ls_structure_factor_coef Fsqd
_refine_ls_weighting_details 'calc w=1/[\s^2^(Fo^2^)+(0.0000P)^2^+4.1422P] where P=(Fo^2^+2Fc^2^)/3'
_refine_ls_weighting_scheme calc
_refine_ls_wR_factor_gt 0.0634
_refine_ls_wR_factor_ref 0.0683
_reflns_number_gt 1790
_reflns_number_total 2032
_reflns_threshold_expression >2sigma(I)
_cod_data_source_file ja046095csi20040701_120017.cif
_cod_data_source_block cscrh-lt
_cod_original_sg_symbol_H-M 'P 21/c'
_cod_database_code 4113286

loop_
_symmetry_equiv_pos_as_xyz
'x, y, z'
'-x, y+1/2, -z+1/2'
'-x, -y, -z'
'x, -y-1/2, z-1/2'

loop_
_atom_site_label
_atom_site_type_symbol
_atom_site_fract_x
_atom_site_fract_y
_atom_site_fract_z
_atom_site_U_iso_or_equiv
_atom_site_adp_type
_atom_site_occupancy
_atom_site_symmetry_multiplicity
_atom_site_calc_flag
_atom_site_refinement_flags
O1 O -0.3933(5) 0.2362(3) 0.4013(4) 0.0222(7) Uani 1 1 d .
O2 O -0.2177(5) 0.0788(3) 0.5180(3) 0.0231(7) Uani 1 1 d .
O3 O -0.4001(5) 0.0801(3) 0.2590(3) 0.0213(6) Uani 1 1 d .
O4 O -0.0589(5) 0.1747(3) 0.3518(4) 0.0219(7) Uani 1 1 d .
O5 O -0.2931(5) 0.0689(3) 0.0017(3) 0.0211(6) Uani 1 1 d .
H1 H -0.3069 0.0714 0.0958 0.050 Uiso 1 1 d .
H2 H -0.2727 0.1241 -0.0418 0.050 Uiso 1 1 d .
O6 O 0.1621(5) 0.1085(3) 0.1562(3) 0.0223(7) Uani 1 1 d .
H3 H 0.0958 0.1253 0.2193 0.050 Uiso 1 1 d .
H4 H 0.2804 0.0713 0.2133 0.050 Uiso 1 1 d .
O7 O -0.0082(6) -0.1176(3) 0.1935(4) 0.0243(7) Uani 1 1 d .
H5 H 0.0231 -0.1833 0.1784 0.050 Uiso 1 1 d .
H6 H 0.0649 -0.0993 0.2952 0.050 Uiso 1 1 d .
S1 S -0.26547(17) 0.14259(9) 0.38412(11) 0.0178(2) Uani 1 1 d .
Cr1 Cr 0.0000 0.0000 0.0000 0.0175(2) Uani 1 2 d S
Cs1 Cs -0.64681(4) 0.14615(2) 0.61821(3) 0.02052(8) Uani 1 1 d .

loop_
_atom_site_aniso_label
_atom_site_aniso_U_11
_atom_site_aniso_U_22
_atom_site_aniso_U_33
_atom_site_aniso_U_23
_atom_site_aniso_U_13
_atom_site_aniso_U_12
O1 0.0205(15) 0.0207(16) 0.0257(16) -0.0009(13) 0.0070(12) 0.0013(12)
O2 0.0253(16) 0.0242(17) 0.0186(15) 0.0007(12) 0.0044(12) 0.0019(13)
O3 0.0187(15) 0.0250(17) 0.0192(15) -0.0032(12) 0.0038(11) -0.0009(13)
O4 0.0168(14) 0.0264(17) 0.0224(16) -0.0024(13) 0.0054(12) -0.0016(12)
O5 0.0210(15) 0.0246(17) 0.0189(15) 0.0012(12) 0.0076(12) 0.0009(13)
O6 0.0217(15) 0.0250(17) 0.0201(15) -0.0040(13) 0.0058(12) 0.0014(13)
O7 0.0275(17) 0.0232(17) 0.0227(16) -0.0007(13) 0.0078(13) 0.0017(14)
S1 0.0168(4) 0.0199(5) 0.0166(4) 0.0001(4) 0.0047(3) 0.0004(4)
Cr1 0.0161(4) 0.0193(5) 0.0171(4) -0.0012(4) 0.0045(3) 0.0006(4)
Cs1 0.02025(13) 0.02165(14) 0.02027(13) -0.00081(11) 0.00662(9) -0.00060(11)

loop_
_atom_type_symbol
_atom_type_description
_atom_type_scat_dispersion_real
_atom_type_scat_dispersion_imag
_atom_type_scat_source
H H 0.0000 0.0000 'International Tables Vol C Tables 4.2.6.8 and 6.1.1.4'
O O 0.0106 0.0060 'International Tables Vol C Tables 4.2.6.8 and 6.1.1.4'
S S 0.1246 0.1234 'International Tables Vol C Tables 4.2.6.8 and 6.1.1.4'
Cr Cr 0.3209 0.6236 'International Tables Vol C Tables 4.2.6.8 and 6.1.1.4'
Cs Cs -0.3680 2.1192 'International Tables Vol C Tables 4.2.6.8 and 6.1.1.4'

loop_
_geom_angle_atom_site_label_1
_geom_angle_atom_site_label_2
_geom_angle_atom_site_label_3
_geom_angle
_geom_angle_site_symmetry_1
_geom_angle_site_symmetry_3
S1 O1 Cs1 117.58(17) . 4_565
S1 O1 Cs1 99.64(16) . .
Cs1 O1 Cs1 120.51(10) 4_565 .
S1 O2 Cs1 100.64(16) . 3_456
S1 O2 Cs1 96.85(16) . .
Cs1 O2 Cs1 102.04(10) 3_456 .
S1 O2 Cs1 92.62(16) . 1_655
Cs1 O2 Cs1 117.73(10) 3_456 1_655
Cs1 O2 Cs1 136.51(11) . 1_655
S1 O3 Cs1 103.19(16) . 3_456
S1 O4 Cs1 112.76(17) . 1_655
Cr1 O5 H1 110.5 . .
Cr1 O5 H2 95.4 . .
H1 O5 H2 120.8 . .
Cr1 O6 Cs1 130.99(14) . 4_665
Cr1 O6 H3 115.5 . .
Cs1 O6 H3 95.7 4_665 .
Cr1 O6 H4 103.4 . .
Cs1 O6 H4 106.5 4_665 .
H3 O6 H4 101.2 . .
Cr1 O7 Cs1 131.73(13) . 3_456
Cr1 O7 H5 114.9 . .
Cs1 O7 H5 101.5 3_456 .
Cr1 O7 H6 120.3 . .
Cs1 O7 H6 71.5 3_456 .
H5 O7 H6 108.8 . .
O2 S1 O4 110.6(2) . .
O2 S1 O1 110.0(2) . .
O4 S1 O1 109.7(2) . .
O2 S1 O3 109.0(2) . .
O4 S1 O3 109.01(19) . .
O1 S1 O3 108.37(19) . .
O2 S1 Cs1 59.96(14) . .
O4 S1 Cs1 151.55(14) . .
O1 S1 Cs1 57.17(13) . .
O3 S1 Cs1 99.35(13) . .
O2 S1 Cs1 56.63(14) . 3_456
O4 S1 Cs1 114.30(14) . 3_456
O1 S1 Cs1 135.85(14) . 3_456
O3 S1 Cs1 54.01(14) . 3_456
Cs1 S1 Cs1 84.01(2) . 3_456
O2 S1 Cs1 65.41(14) . 1_655
O4 S1 Cs1 46.89(13) . 1_655
O1 S1 Cs1 114.61(14) . 1_655
O3 S1 Cs1 135.83(14) . 1_655
Cs1 S1 Cs1 111.83(3) . 1_655
Cs1 S1 Cs1 97.91(3) 3_456 1_655
O2 S1 Cs1 149.46(14) . 4_565
O4 S1 Cs1 95.30(14) . 4_565
O1 S1 Cs1 43.35(13) . 4_565
O3 S1 Cs1 75.53(14) . 4_565
Cs1 S1 Cs1 89.55(3) . 4_565
Cs1 S1 Cs1 126.92(3) 3_456 4_565
Cs1 S1 Cs1 132.67(3) 1_655 4_565
O5 Cr1 O5 180.0(2) 3 .
O5 Cr1 O6 88.51(13) 3 3
O5 Cr1 O6 91.49(13) . 3
O5 Cr1 O6 91.49(13) 3 .
O5 Cr1 O6 88.51(13) . .
O6 Cr1 O6 180.0(2) 3 .
O5 Cr1 O7 87.00(12) 3 .
O5 Cr1 O7 93.00(12) . .
O6 Cr1 O7 90.90(13) 3 .
O6 Cr1 O7 89.10(13) . .
O5 Cr1 O7 93.00(12) 3 3
O5 Cr1 O7 87.00(12) . 3
O6 Cr1 O7 89.10(13) 3 3
O6 Cr1 O7 90.90(13) . 3
O7 Cr1 O7 180.00(13) . 3
O4 Cs1 O3 112.72(9) 1_455 3_456
O4 Cs1 O1 139.53(9) 1_455 4_566
O3 Cs1 O1 98.92(8) 3_456 4_566
O4 Cs1 O1 83.60(9) 1_455 .
O3 Cs1 O1 124.93(8) 3_456 .
O1 Cs1 O1 98.85(7) 4_566 .
O4 Cs1 O2 72.86(9) 1_455 3_456
O3 Cs1 O2 45.05(8) 3_456 3_456
O1 Cs1 O2 143.82(8) 4_566 3_456
O1 Cs1 O2 101.19(9) . 3_456
O4 Cs1 O7 85.48(9) 1_455 3_456
O3 Cs1 O7 72.11(9) 3_456 3_456
O1 Cs1 O7 80.79(9) 4_566 3_456
O1 Cs1 O7 162.47(9) . 3_456
O2 Cs1 O7 88.59(9) 3_456 3_456
O4 Cs1 O2 111.95(8) 1_455 .
O3 Cs1 O2 82.03(9) 3_456 .
O1 Cs1 O2 96.37(9) 4_566 .
O1 Cs1 O2 44.42(9) . .
O2 Cs1 O2 77.96(10) 3_456 .
O7 Cs1 O2 153.09(9) 3_456 .
O4 Cs1 O6 74.76(8) 1_455 4_466
O3 Cs1 O6 144.77(8) 3_456 4_466
O1 Cs1 O6 64.91(8) 4_566 4_466
O1 Cs1 O6 89.50(8) . 4_466
O2 Cs1 O6 144.38(8) 3_456 4_466
O7 Cs1 O6 74.39(8) 3_456 4_466
O2 Cs1 O6 128.75(8) . 4_466
O4 Cs1 O2 41.87(8) 1_455 1_455
O3 Cs1 O2 81.89(8) 3_456 1_455
O1 Cs1 O2 125.94(8) 4_566 1_455
O1 Cs1 O2 124.92(8) . 1_455
O2 Cs1 O2 62.27(10) 3_456 1_455
O7 Cs1 O2 47.70(8) 3_456 1_455
O2 Cs1 O2 136.51(11) . 1_455
O6 Cs1 O2 83.67(8) 4_466 1_455
O4 Cs1 S1 92.92(6) 1_455 .
O3 Cs1 S1 101.74(6) 3_456 .
O1 Cs1 S1 105.06(6) 4_566 .
O1 Cs1 S1 23.19(6) . .
O2 Cs1 S1 83.76(6) 3_456 .
O7 Cs1 S1 172.32(7) 3_456 .
O2 Cs1 S1 23.19(6) . .
O6 Cs1 S1 112.46(6) 4_466 .
O2 Cs1 S1 127.91(6) 1_455 .
O4 Cs1 S1 91.27(7) 1_455 3_456
O3 Cs1 S1 22.80(6) 3_456 3_456
O1 Cs1 S1 121.62(6) 4_566 3_456
O1 Cs1 S1 117.30(6) . 3_456
O2 Cs1 S1 22.73(6) 3_456 3_456
O7 Cs1 S1 76.55(7) 3_456 3_456
O2 Cs1 S1 82.50(7) . 3_456
O6 Cs1 S1 148.55(6) 4_466 3_456
O2 Cs1 S1 67.82(6) 1_455 3_456
S1 Cs1 S1 95.99(2) . 3_456
O4 Cs1 S1 20.35(6) 1_455 1_455
O3 Cs1 S1 100.25(6) 3_456 1_455
O1 Cs1 S1 133.49(6) 4_566 1_455
O1 Cs1 S1 103.95(6) . 1_455
O2 Cs1 S1 69.24(6) 3_456 1_455
O7 Cs1 S1 65.74(6) 3_456 1_455
O2 Cs1 S1 128.00(6) . 1_455
O6 Cs1 S1 75.23(6) 4_466 1_455
O2 Cs1 S1 21.97(5) 1_455 1_455
S1 Cs1 S1 111.83(3) . 1_455
S1 Cs1 S1 82.09(3) 3_456 1_455

loop_
_geom_bond_atom_site_label_1
_geom_bond_atom_site_label_2
_geom_bond_distance
_geom_bond_site_symmetry_2
O1 S1 1.479(3) .
O1 Cs1 3.109(3) 4_565
O1 Cs1 3.157(3) .
O2 S1 1.469(3) .
O2 Cs1 3.176(4) 3_456
O2 Cs1 3.230(3) .
O2 Cs1 3.571(3) 1_655
O3 S1 1.487(3) .
O3 Cs1 3.106(4) 3_456
O4 S1 1.479(3) .
O4 Cs1 3.106(3) 1_655
O5 Cr1 2.056(3) .
O5 H1 0.9215 .
O5 H2 0.8466 .
O6 Cr1 2.081(3) .
O6 Cs1 3.421(4) 4_665
O6 H3 0.8487 .
O6 H4 0.9241 .
O7 Cr1 2.387(3) .
O7 Cs1 3.201(3) 3_456
O7 H5 0.8850 .
O7 H6 0.9758 .
S1 Cs1 3.7042(12) .
S1 Cs1 3.7374(13) 3_456
S1 Cs1 3.9231(13) 1_655
S1 Cs1 4.0142(12) 4_565
Cr1 O5 2.056(3) 3
Cr1 O6 2.081(3) 3
Cr1 O7 2.387(3) 3
Cs1 O4 3.106(3) 1_455
Cs1 O3 3.106(4) 3_456
Cs1 O1 3.109(3) 4_566
Cs1 O2 3.176(4) 3_456
Cs1 O7 3.201(4) 3_456
Cs1 O6 3.421(4) 4_466
Cs1 O2 3.571(3) 1_455
Cs1 S1 3.7374(13) 3_456
Cs1 S1 3.9231(13) 1_455

loop_
_geom_hbond_atom_site_label_D
_geom_hbond_atom_site_label_H
_geom_hbond_atom_site_label_A
_geom_hbond_distance_DH
_geom_hbond_distance_HA
_geom_hbond_distance_DA
_geom_hbond_angle_DHA
_geom_hbond_site_symmetry_A
O5 H2 O1 0.85 1.96 2.684(5) 142.8 4_565
O5 H1 O3 0.92 1.81 2.713(4) 166.9 .
O6 H4 O3 0.92 1.95 2.690(5) 136.1 1_655
O6 H3 O4 0.85 1.90 2.749(5) 174.9 .
O7 H5 O4 0.89 1.86 2.746(5) 173.8 2_545
O7 H6 O2 0.98 1.79 2.759(5) 173.4 3_556

loop_
_geom_torsion_atom_site_label_1
_geom_torsion_atom_site_label_2
_geom_torsion_atom_site_label_3
_geom_torsion_atom_site_label_4
_geom_torsion
_geom_torsion_site_symmetry_1
_geom_torsion_site_symmetry_4
Cs1 O2 S1 O4 -106.16(18) 3_456 .
Cs1 O2 S1 O4 150.17(16) . .
Cs1 O2 S1 O4 12.69(19) 1_655 .
Cs1 O2 S1 O1 132.43(16) 3_456 .
Cs1 O2 S1 O1 28.75(19) . .
Cs1 O2 S1 O1 -108.72(16) 1_655 .
Cs1 O2 S1 O3 13.72(19) 3_456 .
Cs1 O2 S1 O3 -89.95(17) . .
Cs1 O2 S1 O3 132.58(15) 1_655 .
Cs1 O2 S1 Cs1 103.67(13) 3_456 .
Cs1 O2 S1 Cs1 -137.47(13) 1_655 .
Cs1 O2 S1 Cs1 -103.67(13) . 3_456
Cs1 O2 S1 Cs1 118.85(13) 1_655 3_456
Cs1 O2 S1 Cs1 -118.85(13) 3_456 1_655
Cs1 O2 S1 Cs1 137.47(13) . 1_655
Cs1 O2 S1 Cs1 107.4(2) 3_456 4_565
Cs1 O2 S1 Cs1 3.7(3) . 4_565
Cs1 O2 S1 Cs1 -133.7(2) 1_655 4_565
Cs1 O4 S1 O2 -15.9(2) 1_655 .
Cs1 O4 S1 O1 105.67(19) 1_655 .
Cs1 O4 S1 O3 -135.78(18) 1_655 .
Cs1 O4 S1 Cs1 48.8(4) 1_655 .
Cs1 O4 S1 Cs1 -77.54(15) 1_655 3_456
Cs1 O4 S1 Cs1 147.72(12) 1_655 4_565
Cs1 O1 S1 O2 -161.76(18) 4_565 .
Cs1 O1 S1 O2 -29.7(2) . .
Cs1 O1 S1 O4 76.3(2) 4_565 .
Cs1 O1 S1 O4 -151.66(15) . .
Cs1 O1 S1 O3 -42.7(2) 4_565 .
Cs1 O1 S1 O3 89.40(18) . .
Cs1 O1 S1 Cs1 -132.1(2) 4_565 .
Cs1 O1 S1 Cs1 -99.51(19) 4_565 3_456
Cs1 O1 S1 Cs1 32.5(2) . 3_456
Cs1 O1 S1 Cs1 126.93(12) 4_565 1_655
Cs1 O1 S1 Cs1 -101.02(10) . 1_655
Cs1 O1 S1 Cs1 132.1(2) . 4_565
Cs1 O3 S1 O2 -14.2(2) 3_456 .
Cs1 O3 S1 O4 106.72(18) 3_456 .
Cs1 O3 S1 O1 -133.88(16) 3_456 .
Cs1 O3 S1 Cs1 -75.50(10) 3_456 .
Cs1 O3 S1 Cs1 59.8(2) 3_456 1_655
Cs1 O3 S1 Cs1 -162.59(12) 3_456 4_565
Cs1 O6 Cr1 O5 92.36(18) 4_665 3
Cs1 O6 Cr1 O5 -87.64(18) 4_665 .
Cs1 O6 Cr1 O6 -4(27) 4_665 3
Cs1 O6 Cr1 O7 179.34(17) 4_665 .
Cs1 O6 Cr1 O7 -0.66(17) 4_665 3
Cs1 O7 Cr1 O5 178.89(19) 3_456 3
Cs1 O7 Cr1 O5 -1.11(19) 3_456 .
Cs1 O7 Cr1 O6 -92.65(18) 3_456 3
Cs1 O7 Cr1 O6 87.35(18) 3_456 .
Cs1 O7 Cr1 O7 27(71) 3_456 3
S1 O1 Cs1 O4 -113.07(16) . 1_455
Cs1 O1 Cs1 O4 17.12(12) 4_565 1_455
S1 O1 Cs1 O3 0.2(2) . 3_456
Cs1 O1 Cs1 O3 130.44(11) 4_565 3_456
S1 O1 Cs1 O1 107.71(11) . 4_566
Cs1 O1 Cs1 O1 -122.10(16) 4_565 4_566
S1 O1 Cs1 O2 -42.00(17) . 3_456
Cs1 O1 Cs1 O2 88.19(12) 4_565 3_456
S1 O1 Cs1 O7 -164.9(2) . 3_456
Cs1 O1 Cs1 O7 -34.7(3) 4_565 3_456
S1 O1 Cs1 O2 17.62(13) . .
Cs1 O1 Cs1 O2 147.81(18) 4_565 .
S1 O1 Cs1 O6 172.21(16) . 4_466
Cs1 O1 Cs1 O6 -57.60(12) 4_565 4_466
S1 O1 Cs1 O2 -105.87(16) . 1_455
Cs1 O1 Cs1 O2 24.32(16) 4_565 1_455
Cs1 O1 Cs1 S1 130.2(2) 4_565 .
S1 O1 Cs1 S1 -24.94(18) . 3_456
Cs1 O1 Cs1 S1 105.25(10) 4_565 3_456
S1 O1 Cs1 S1 -113.15(14) . 1_455
Cs1 O1 Cs1 S1 17.04(12) 4_565 1_455
S1 O2 Cs1 O4 36.73(18) . 1_455
Cs1 O2 Cs1 O4 -65.74(11) 3_456 1_455
Cs1 O2 Cs1 O4 137.88(14) 1_655 1_455
S1 O2 Cs1 O3 148.07(17) . 3_456
Cs1 O2 Cs1 O3 45.61(9) 3_456 3_456
Cs1 O2 Cs1 O3 -110.77(15) 1_655 3_456
S1 O2 Cs1 O1 -113.77(16) . 4_566
Cs1 O2 Cs1 O1 143.77(9) 3_456 4_566
Cs1 O2 Cs1 O1 -12.61(16) 1_655 4_566
S1 O2 Cs1 O1 -17.62(13) . .
Cs1 O2 Cs1 O1 -120.08(14) 3_456 .
Cs1 O2 Cs1 O1 83.54(18) 1_655 .
S1 O2 Cs1 O2 102.46(17) . 3_456
Cs1 O2 Cs1 O2 0.0 3_456 3_456
Cs1 O2 Cs1 O2 -156.4(2) 1_655 3_456
S1 O2 Cs1 O7 164.05(15) . 3_456
Cs1 O2 Cs1 O7 61.6(2) 3_456 3_456
Cs1 O2 Cs1 O7 -94.8(2) 1_655 3_456
S1 O2 Cs1 O6 -50.99(19) . 4_466
Cs1 O2 Cs1 O6 -153.45(8) 3_456 4_466
Cs1 O2 Cs1 O6 50.17(19) 1_655 4_466
S1 O2 Cs1 O2 78.8(2) . 1_455
Cs1 O2 Cs1 O2 -23.6(2) 3_456 1_455
Cs1 O2 Cs1 O2 180.0 1_655 1_455
Cs1 O2 Cs1 S1 -102.46(17) 3_456 .
Cs1 O2 Cs1 S1 101.2(2) 1_655 .
S1 O2 Cs1 S1 125.07(15) . 3_456
Cs1 O2 Cs1 S1 22.61(7) 3_456 3_456
Cs1 O2 Cs1 S1 -133.77(15) 1_655 3_456
S1 O2 Cs1 S1 51.27(19) . 1_455
Cs1 O2 Cs1 S1 -51.20(11) 3_456 1_455
Cs1 O2 Cs1 S1 152.42(10) 1_655 1_455
O2 S1 Cs1 O4 -146.27(17) . 1_455
O4 S1 Cs1 O4 136.0(4) . 1_455
O1 S1 Cs1 O4 66.28(17) . 1_455
O3 S1 Cs1 O4 -39.62(16) . 1_455
Cs1 S1 Cs1 O4 -91.59(7) 3_456 1_455
Cs1 S1 Cs1 O4 172.27(7) 1_655 1_455
Cs1 S1 Cs1 O4 35.63(7) 4_565 1_455
O2 S1 Cs1 O3 -32.34(17) . 3_456
O4 S1 Cs1 O3 -110.1(3) . 3_456
O1 S1 Cs1 O3 -179.79(17) . 3_456
O3 S1 Cs1 O3 74.31(16) . 3_456
Cs1 S1 Cs1 O3 22.34(6) 3_456 3_456
Cs1 S1 Cs1 O3 -73.80(7) 1_655 3_456
Cs1 S1 Cs1 O3 149.56(6) 4_565 3_456
O2 S1 Cs1 O1 70.36(17) . 4_566
O4 S1 Cs1 O1 -7.4(3) . 4_566
O1 S1 Cs1 O1 -77.09(12) . 4_566
O3 S1 Cs1 O1 177.01(16) . 4_566
Cs1 S1 Cs1 O1 125.04(7) 3_456 4_566
Cs1 S1 Cs1 O1 28.90(7) 1_655 4_566
Cs1 S1 Cs1 O1 -107.74(7) 4_565 4_566
O2 S1 Cs1 O1 147.5(2) . .
O4 S1 Cs1 O1 69.7(3) . .
O3 S1 Cs1 O1 -105.9(2) . .
Cs1 S1 Cs1 O1 -157.87(16) 3_456 .
Cs1 S1 Cs1 O1 105.99(16) 1_655 .
Cs1 S1 Cs1 O1 -30.65(15) 4_565 .
O2 S1 Cs1 O2 -73.87(18) . 3_456
O4 S1 Cs1 O2 -151.6(3) . 3_456
O1 S1 Cs1 O2 138.68(17) . 3_456
O3 S1 Cs1 O2 32.78(15) . 3_456
Cs1 S1 Cs1 O2 -19.19(6) 3_456 3_456
Cs1 S1 Cs1 O2 -115.33(7) 1_655 3_456
Cs1 S1 Cs1 O2 108.03(6) 4_565 3_456
O2 S1 Cs1 O7 -68.5(5) . 3_456
O4 S1 Cs1 O7 -146.3(5) . 3_456
O1 S1 Cs1 O7 144.0(5) . 3_456
O3 S1 Cs1 O7 38.1(5) . 3_456
Cs1 S1 Cs1 O7 -13.9(5) 3_456 3_456
Cs1 S1 Cs1 O7 -110.0(5) 1_655 3_456
Cs1 S1 Cs1 O7 113.4(5) 4_565 3_456
O4 S1 Cs1 O2 -77.8(3) . .
O1 S1 Cs1 O2 -147.5(2) . .
O3 S1 Cs1 O2 106.6(2) . .
Cs1 S1 Cs1 O2 54.68(16) 3_456 .
Cs1 S1 Cs1 O2 -41.46(16) 1_655 .
Cs1 S1 Cs1 O2 -178.10(17) 4_565 .
O2 S1 Cs1 O6 139.02(17) . 4_466
O4 S1 Cs1 O6 61.3(3) . 4_466
O1 S1 Cs1 O6 -8.43(17) . 4_466
O3 S1 Cs1 O6 -114.33(15) . 4_466
Cs1 S1 Cs1 O6 -166.30(6) 3_456 4_466
Cs1 S1 Cs1 O6 97.56(6) 1_655 4_466
Cs1 S1 Cs1 O6 -39.08(6) 4_565 4_466
O2 S1 Cs1 O2 -121.1(2) . 1_455
O4 S1 Cs1 O2 161.1(3) . 1_455
O1 S1 Cs1 O2 91.40(17) . 1_455
O3 S1 Cs1 O2 -14.50(17) . 1_455
Cs1 S1 Cs1 O2 -66.47(8) 3_456 1_455
Cs1 S1 Cs1 O2 -162.61(7) 1_655 1_455
Cs1 S1 Cs1 O2 60.75(8) 4_565 1_455
O2 S1 Cs1 S1 -54.68(16) . 3_456
O4 S1 Cs1 S1 -132.4(3) . 3_456
O1 S1 Cs1 S1 157.87(16) . 3_456
O3 S1 Cs1 S1 51.97(14) . 3_456
Cs1 S1 Cs1 S1 0.0 3_456 3_456
Cs1 S1 Cs1 S1 -96.14(3) 1_655 3_456
Cs1 S1 Cs1 S1 127.22(3) 4_565 3_456
O2 S1 Cs1 S1 -138.54(16) . 1_455
O4 S1 Cs1 S1 143.7(3) . 1_455
O1 S1 Cs1 S1 74.01(16) . 1_455
O3 S1 Cs1 S1 -31.89(15) . 1_455
Cs1 S1 Cs1 S1 -83.86(3) 3_456 1_455
Cs1 S1 Cs1 S1 180.0 1_655 1_455
Cs1 S1 Cs1 S1 43.36(4) 4_565 1_455
